data_7227651
loop_
_publ_author_name
'Schmidt, Bernd M.'
'Meyer, Annika K.'
'Lentz, Dieter'

_publ_section_title
;
 Solid state structures of fluorine-rich fluoranthenes
;
_journal_issue 9
_journal_name_full CrystEngComm
_journal_page_first 1328
_journal_paper_doi 10.1039/C6CE02558G
_journal_volume 19
_journal_year 2017
_chemical_formula_sum 'C24 H14 F12'
_chemical_formula_weight 530.35
_space_group_crystal_system monoclinic
_space_group_IT_number 14
_space_group_name_Hall '-P 2ybc'
_space_group_name_H-M_alt 'P 1 21/c 1'
_symmetry_space_group_name_Hall '-P 2ybc'
_symmetry_space_group_name_H-M 'P 1 21/c 1'
_atom_sites_solution_hydrogens geom
_audit_creation_method SHELXL-2014/7
_audit_update_record
;
2016-12-13 deposited with the CCDC.
2017-02-08 downloaded from the CCDC.
;
_cell_angle_alpha 90
_cell_angle_beta 101.941(2)
_cell_angle_gamma 90
_cell_formula_units_Z 8
_cell_length_a 12.479(2)
_cell_length_b 11.3269(19)
_cell_length_c 29.181(5)
_cell_measurement_reflns_used 5135
_cell_measurement_temperature 123(2)
_cell_measurement_theta_max 26.6
_cell_measurement_theta_min 3.3
_cell_volume 4035.4(12)
_computing_cell_refinement 'CrystalClear (Rigaku Inc., 2008)'
_computing_data_collection 'CrystalClear (Rigaku Inc., 2008)'
_computing_data_reduction 'CrystalClear (Rigaku Inc., 2008)'
_computing_structure_refinement 'SHELXL-2014/7 (Sheldrick, 2014)'
_computing_structure_solution 'SHELXS-97 (Sheldrick, 1990)'
_diffrn_ambient_temperature 123(2)
_diffrn_measured_fraction_theta_full 0.958
_diffrn_measured_fraction_theta_max 0.945
_diffrn_measurement_device_type 'Rigaku Saturn70'
_diffrn_measurement_method 'omega scans'
_diffrn_radiation_monochromator graphite
_diffrn_radiation_source 'Rotating Anode'
_diffrn_radiation_type MoK\a
_diffrn_radiation_wavelength 0.71069
_diffrn_reflns_av_R_equivalents 0.0255
_diffrn_reflns_av_unetI/netI 0.0293
_diffrn_reflns_Laue_measured_fraction_full 0.958
_diffrn_reflns_Laue_measured_fraction_max 0.945
_diffrn_reflns_limit_h_max 13
_diffrn_reflns_limit_h_min -16
_diffrn_reflns_limit_k_max 14
_diffrn_reflns_limit_k_min -11
_diffrn_reflns_limit_l_max 37
_diffrn_reflns_limit_l_min -37
_diffrn_reflns_number 25789
_diffrn_reflns_point_group_measured_fraction_full 0.958
_diffrn_reflns_point_group_measured_fraction_max 0.945
_diffrn_reflns_theta_full 25.000
_diffrn_reflns_theta_max 27.483
_diffrn_reflns_theta_min 3.006
_exptl_absorpt_coefficient_mu 0.179
_exptl_absorpt_correction_T_max 0.9483
_exptl_absorpt_correction_T_min 0.9319
_exptl_absorpt_correction_type multi-scan
_exptl_absorpt_process_details 'REQAB (Rigaku, 1998)'
_exptl_crystal_colour colourless
_exptl_crystal_density_diffrn 1.746
_exptl_crystal_description prism
_exptl_crystal_F_000 2128
_exptl_crystal_size_max 0.400
_exptl_crystal_size_mid 0.400
_exptl_crystal_size_min 0.300
_refine_diff_density_max 0.640
_refine_diff_density_min -0.302
_refine_diff_density_rms 0.057
_refine_ls_extinction_method none
_refine_ls_goodness_of_fit_ref 1.051
_refine_ls_hydrogen_treatment constr
_refine_ls_matrix_type full
_refine_ls_number_parameters 657
_refine_ls_number_reflns 8738
_refine_ls_number_restraints 0
_refine_ls_restrained_S_all 1.051
_refine_ls_R_factor_all 0.0585
_refine_ls_R_factor_gt 0.0505
_refine_ls_shift/su_max 0.001
_refine_ls_shift/su_mean 0.000
_refine_ls_structure_factor_coef Fsqd
_refine_ls_weighting_details 'w=1/[\s^2^(Fo^2^)+(0.0788P)^2^+2.5627P] where P=(Fo^2^+2Fc^2^)/3'
_refine_ls_weighting_scheme calc
_refine_ls_wR_factor_gt 0.1387
_refine_ls_wR_factor_ref 0.1453
_reflns_Friedel_coverage 0.000
_reflns_number_gt 7359
_reflns_number_total 8738
_reflns_threshold_expression 'I > 2\s(I)'
_cod_data_source_file c6ce02558g2.cif
_cod_data_source_block shelx
_cod_depositor_comments
;
Adding full bibliography for 7227646--7227652.cif.

2017-10-04
Z value and formula fixed to values more according to usual
chemical conventions.                 miguel
;
_cod_original_formula_sum 'C48 H28 F24'
_cod_original_formula_weight 1060.70
_cod_original_formula_units_Z 4
_cod_original_cell_volume 4035.5(12)
_cod_database_code 7227651
_shelx_shelxl_version_number 2014/7
_shelx_space_group_comment
;
The symmetry employed for this shelxl refinement is uniquely defined
by the following loop, which should always be used as a source of
symmetry information in preference to the above space-group names.
They are only intended as comments.
;
_shelx_estimated_absorpt_t_min 0.932
_shelx_estimated_absorpt_t_max 0.948

loop_
_space_group_symop_operation_xyz
'x, y, z'
'-x, y+1/2, -z+1/2'
'-x, -y, -z'
'x, -y-1/2, z-1/2'

loop_
_atom_site_label
_atom_site_type_symbol
_atom_site_fract_x
_atom_site_fract_y
_atom_site_fract_z
_atom_site_U_iso_or_equiv
_atom_site_adp_type
_atom_site_occupancy
_atom_site_site_symmetry_order
_atom_site_calc_flag
_atom_site_refinement_flags_posn
_atom_site_refinement_flags_adp
C1 C 0.90604(14) 0.97205(16) 0.55567(6) 0.0218(4) Uani 1 1 d . .
C2 C 1.16526(16) 1.14213(17) 0.61287(7) 0.0284(4) Uani 1 1 d . .
H2A H 1.1547 1.1904 0.6394 0.043 Uiso 1 1 calc R U
H2B H 1.1601 1.1923 0.5851 0.043 Uiso 1 1 calc R U
H2C H 1.2376 1.1048 0.6203 0.043 Uiso 1 1 calc R U
C3 C 0.84575(15) 0.75921(17) 0.56286(7) 0.0257(4) Uani 1 1 d . .
H3A H 0.8450 0.7211 0.5326 0.039 Uiso 1 1 calc R U
H3B H 0.7736 0.7936 0.5627 0.039 Uiso 1 1 calc R U
H3C H 0.8631 0.7005 0.5880 0.039 Uiso 1 1 calc R U
C4 C 1.24606(15) 0.55929(16) 0.66494(6) 0.0209(3) Uani 1 1 d . .
C5 C 1.08497(14) 0.60823(15) 0.60222(6) 0.0210(3) Uani 1 1 d . .
C6 C 0.47544(16) 0.43112(19) 0.57882(7) 0.0282(4) Uani 1 1 d . .
C7 C 0.93121(14) 0.85530(16) 0.57095(6) 0.0208(3) Uani 1 1 d . .
C8 C 0.85351(16) 0.44762(18) 0.65524(7) 0.0309(4) Uani 1 1 d . .
H8A H 0.8396 0.3920 0.6791 0.046 Uiso 1 1 calc R U
H8B H 0.9323 0.4506 0.6559 0.046 Uiso 1 1 calc R U
H8C H 0.8145 0.4215 0.6242 0.046 Uiso 1 1 calc R U
C9 C 0.57064(15) 0.45088(17) 0.61338(7) 0.0259(4) Uani 1 1 d . .
C10 C 1.10081(14) 0.93226(15) 0.61908(6) 0.0191(3) Uani 1 1 d . .
C11 C 1.03444(14) 0.83584(15) 0.59955(6) 0.0190(3) Uani 1 1 d . .
C12 C 0.41291(16) 0.5276(2) 0.55602(7) 0.0294(4) Uani 1 1 d . .
C13 C 0.77590(16) 0.81955(17) 0.67408(7) 0.0263(4) Uani 1 1 d . .
C14 C 0.97590(15) 1.06719(16) 0.57249(6) 0.0219(3) Uani 1 1 d . .
C15 C 1.19298(14) 0.88543(15) 0.65469(6) 0.0194(3) Uani 1 1 d . .
C16 C 1.16015(15) 0.52851(16) 0.62928(6) 0.0229(4) Uani 1 1 d . .
H16 H 1.1503 0.4469 0.6222 0.028 Uiso 1 1 calc R U
C17 C 0.30105(17) 0.5081(2) 0.52365(7) 0.0338(5) Uani 1 1 d . .
C18 C 1.19059(14) 0.76013(15) 0.64963(6) 0.0195(3) Uani 1 1 d . .
C19 C 1.30489(16) 0.45565(16) 0.69150(6) 0.0242(4) Uani 1 1 d . .
C20 C 0.87127(15) 0.76343(18) 0.70070(6) 0.0267(4) Uani 1 1 d . .
C21 C 0.54216(15) 0.66410(18) 0.60001(6) 0.0266(4) Uani 1 1 d . .
C22 C 0.80469(16) 0.99088(19) 0.51697(7) 0.0296(4) Uani 1 1 d . .
C23 C 1.46521(15) 0.68733(17) 0.73096(7) 0.0260(4) Uani 1 1 d . .
C24 C 1.25685(16) 1.05668(17) 0.71217(7) 0.0290(4) Uani 1 1 d . .
H24A H 1.3054 1.1102 0.6996 0.043 Uiso 1 1 calc R U
H24B H 1.2791 1.0539 0.7464 0.043 Uiso 1 1 calc R U
H24C H 1.1813 1.0853 0.7033 0.043 Uiso 1 1 calc R U
C25 C 0.89022(15) 0.64438(18) 0.69380(7) 0.0278(4) Uani 1 1 d . .
H25 H 0.9585 0.6119 0.7091 0.033 Uiso 1 1 calc R U
C26 C 0.60790(15) 0.56737(17) 0.62008(6) 0.0243(4) Uani 1 1 d . .
C27 C 0.59392(16) 0.77368(17) 0.62183(7) 0.0259(4) Uani 1 1 d . .
C28 C 1.35725(14) 0.74118(16) 0.70682(6) 0.0223(4) Uani 1 1 d . .
C29 C 0.82358(17) 1.04415(18) 0.67856(7) 0.0304(4) Uani 1 1 d . .
C30 C 0.56002(17) 0.89011(18) 0.62417(7) 0.0303(4) Uani 1 1 d . .
C31 C 0.39762(17) 0.7443(2) 0.53387(8) 0.0371(5) Uani 1 1 d . .
H31A H 0.3740 0.7154 0.5017 0.056 Uiso 1 1 calc R U
H31B H 0.4517 0.8074 0.5346 0.056 Uiso 1 1 calc R U
H31C H 0.3342 0.7750 0.5450 0.056 Uiso 1 1 calc R U
C32 C 1.34891(15) 0.85958(16) 0.71574(6) 0.0240(4) Uani 1 1 d . .
H32 H 1.4042 0.8936 0.7393 0.029 Uiso 1 1 calc R U
C33 C 0.71087(15) 0.61663(17) 0.64811(6) 0.0241(4) Uani 1 1 d . .
C34 C 0.64146(18) 0.97142(18) 0.64491(8) 0.0319(4) Uani 1 1 d . .
H34 H 0.6226 1.0528 0.6435 0.038 Uiso 1 1 calc R U
C35 C 1.07775(15) 1.04774(15) 0.60311(6) 0.0213(3) Uani 1 1 d . .
C36 C 1.26410(14) 0.93486(16) 0.69243(6) 0.0222(3) Uani 1 1 d . .
C37 C 0.95387(16) 0.81802(18) 0.73972(7) 0.0289(4) Uani 1 1 d . .
C38 C 1.26920(14) 0.68217(15) 0.67499(6) 0.0198(3) Uani 1 1 d . .
C39 C 0.74738(17) 0.94093(18) 0.66727(7) 0.0283(4) Uani 1 1 d . .
C40 C 1.00701(16) 0.55644(16) 0.56081(6) 0.0258(4) Uani 1 1 d . .
H40A H 0.9380 0.5359 0.5699 0.039 Uiso 1 1 calc R U
H40B H 1.0394 0.4853 0.5502 0.039 Uiso 1 1 calc R U
H40C H 0.9928 0.6144 0.5353 0.039 Uiso 1 1 calc R U
C41 C 0.44817(16) 0.64468(19) 0.56493(7) 0.0282(4) Uani 1 1 d . .
C42 C 0.44592(17) 0.3032(2) 0.56506(7) 0.0328(4) Uani 1 1 d . .
C43 C 0.62083(17) 0.35524(18) 0.64703(8) 0.0320(4) Uani 1 1 d . .
H43A H 0.6713 0.3081 0.6329 0.048 Uiso 1 1 calc R U
H43B H 0.5628 0.3043 0.6540 0.048 Uiso 1 1 calc R U
H43C H 0.6610 0.3913 0.6761 0.048 Uiso 1 1 calc R U
C44 C 0.69682(16) 0.74004(17) 0.64962(6) 0.0258(4) Uani 1 1 d . .
C45 C 1.09537(14) 0.72555(15) 0.61581(6) 0.0186(3) Uani 1 1 d . .
C46 C 0.94281(17) 1.19448(18) 0.56168(7) 0.0290(4) Uani 1 1 d . .
C47 C 0.81388(15) 0.56852(17) 0.66529(6) 0.0256(4) Uani 1 1 d . .
C48 C 0.44577(18) 0.9391(2) 0.60851(9) 0.0398(5) Uani 1 1 d . .
H48A H 0.4366 0.9693 0.5765 0.060 Uiso 1 1 calc R U
H48B H 0.4344 1.0033 0.6295 0.060 Uiso 1 1 calc R U
H48C H 0.3921 0.8764 0.6094 0.060 Uiso 1 1 calc R U
F1 F 1.49631(9) 0.59690(10) 0.70741(4) 0.0293(3) Uani 1 1 d . .
F2 F 0.24892(10) 0.41446(12) 0.53722(4) 0.0376(3) Uani 1 1 d . .
F3 F 1.54678(9) 0.76704(11) 0.73512(5) 0.0365(3) Uani 1 1 d . .
F4 F 0.83447(10) 1.21277(11) 0.55376(5) 0.0370(3) Uani 1 1 d . .
F5 F 1.23785(10) 0.36215(10) 0.69062(4) 0.0325(3) Uani 1 1 d . .
F6 F 0.91893(10) 0.91569(11) 0.75775(4) 0.0343(3) Uani 1 1 d . .
F7 F 0.81694(11) 1.10003(11) 0.71842(5) 0.0408(3) Uani 1 1 d . .
F8 F 0.82089(11) 1.07574(12) 0.48680(4) 0.0375(3) Uani 1 1 d . .
F9 F 0.98332(11) 1.26662(10) 0.59805(5) 0.0371(3) Uani 1 1 d . .
F10 F 1.38911(10) 0.41550(10) 0.67359(4) 0.0312(3) Uani 1 1 d . .
F11 F 0.97891(11) 0.74200(12) 0.77607(4) 0.0385(3) Uani 1 1 d . .
F12 F 1.46632(10) 0.64994(11) 0.77489(4) 0.0349(3) Uani 1 1 d . .
F13 F 0.53460(11) 0.23334(12) 0.57147(5) 0.0423(3) Uani 1 1 d . .
F14 F 0.78024(11) 0.89453(12) 0.49002(4) 0.0404(3) Uani 1 1 d . .
F15 F 0.23254(10) 0.59823(13) 0.52469(5) 0.0444(3) Uani 1 1 d . .
F16 F 0.92864(9) 1.01652(11) 0.68052(4) 0.0328(3) Uani 1 1 d . .
F17 F 0.97894(12) 1.23831(11) 0.52478(5) 0.0424(3) Uani 1 1 d . .
F18 F 0.37747(12) 0.25421(12) 0.58948(5) 0.0456(3) Uani 1 1 d . .
F19 F 1.34327(10) 0.47960(10) 0.73675(4) 0.0284(2) Uani 1 1 d . .
F20 F 1.04929(10) 0.84474(12) 0.72790(5) 0.0390(3) Uani 1 1 d . .
F21 F 0.79970(12) 1.12714(11) 0.64464(5) 0.0436(3) Uani 1 1 d . .
F22 F 0.40016(11) 0.29265(13) 0.51939(5) 0.0413(3) Uani 1 1 d . .
F23 F 0.30619(11) 0.49093(15) 0.47870(4) 0.0477(4) Uani 1 1 d . .
F24 F 0.71437(10) 1.01822(13) 0.53242(5) 0.0416(3) Uani 1 1 d . .

loop_
_atom_site_aniso_label
_atom_site_aniso_U_11
_atom_site_aniso_U_22
_atom_site_aniso_U_33
_atom_site_aniso_U_23
_atom_site_aniso_U_13
_atom_site_aniso_U_12
C1 0.0206(8) 0.0239(9) 0.0200(8) 0.0011(6) 0.0018(6) 0.0032(7)
C2 0.0275(9) 0.0201(9) 0.0361(10) 0.0008(7) 0.0032(8) -0.0037(7)
C3 0.0213(9) 0.0260(9) 0.0278(9) -0.0001(7) 0.0001(7) -0.0042(7)
C4 0.0247(9) 0.0188(8) 0.0191(8) 0.0007(6) 0.0046(6) 0.0021(7)
C5 0.0235(9) 0.0184(8) 0.0203(8) -0.0004(6) 0.0029(6) -0.0021(6)
C6 0.0250(9) 0.0352(11) 0.0253(9) -0.0049(8) 0.0077(7) -0.0084(8)
C7 0.0213(8) 0.0225(9) 0.0180(7) -0.0014(6) 0.0026(6) 0.0000(7)
C8 0.0262(10) 0.0294(10) 0.0346(10) -0.0010(8) 0.0000(8) 0.0054(8)
C9 0.0245(9) 0.0272(10) 0.0273(9) -0.0006(7) 0.0079(7) -0.0020(7)
C10 0.0191(8) 0.0182(8) 0.0196(8) -0.0011(6) 0.0029(6) 0.0005(6)
C11 0.0202(8) 0.0177(8) 0.0188(7) -0.0001(6) 0.0031(6) -0.0006(6)
C12 0.0229(9) 0.0426(12) 0.0232(9) -0.0041(8) 0.0061(7) -0.0057(8)
C13 0.0261(9) 0.0270(10) 0.0268(9) -0.0014(7) 0.0077(7) -0.0014(7)
C14 0.0240(9) 0.0195(8) 0.0226(8) 0.0016(6) 0.0057(6) 0.0031(7)
C15 0.0187(8) 0.0184(8) 0.0204(8) -0.0013(6) 0.0025(6) 0.0005(6)
C16 0.0281(9) 0.0172(8) 0.0229(8) -0.0014(6) 0.0039(7) -0.0001(7)
C17 0.0255(10) 0.0462(13) 0.0289(10) -0.0039(9) 0.0035(7) -0.0039(9)
C18 0.0203(8) 0.0190(8) 0.0188(7) -0.0012(6) 0.0030(6) 0.0008(6)
C19 0.0293(9) 0.0196(9) 0.0231(8) -0.0007(6) 0.0044(7) 0.0042(7)
C20 0.0235(9) 0.0327(10) 0.0241(9) -0.0038(7) 0.0052(7) -0.0050(7)
C21 0.0210(9) 0.0374(11) 0.0217(8) 0.0024(7) 0.0047(7) 0.0019(7)
C22 0.0283(10) 0.0313(10) 0.0262(9) 0.0017(7) -0.0015(7) 0.0049(8)
C23 0.0243(9) 0.0248(9) 0.0263(9) -0.0019(7) -0.0012(7) 0.0023(7)
C24 0.0299(10) 0.0233(9) 0.0297(9) -0.0096(7) -0.0032(7) 0.0027(7)
C25 0.0222(9) 0.0330(10) 0.0264(9) 0.0027(7) 0.0010(7) -0.0006(7)
C26 0.0275(9) 0.0236(9) 0.0237(8) -0.0016(7) 0.0099(7) -0.0023(7)
C27 0.0278(9) 0.0246(9) 0.0271(9) 0.0027(7) 0.0096(7) 0.0010(7)
C28 0.0210(8) 0.0245(9) 0.0200(8) -0.0014(6) 0.0012(6) 0.0012(7)
C29 0.0317(10) 0.0252(10) 0.0367(10) -0.0040(8) 0.0127(8) -0.0010(8)
C30 0.0294(10) 0.0278(10) 0.0345(10) 0.0048(8) 0.0089(8) 0.0040(8)
C31 0.0275(10) 0.0480(13) 0.0329(10) 0.0063(9) -0.0009(8) 0.0060(9)
C32 0.0221(9) 0.0251(9) 0.0223(8) -0.0054(7) -0.0010(6) -0.0013(7)
C33 0.0221(9) 0.0292(10) 0.0209(8) 0.0032(7) 0.0043(6) 0.0003(7)
C34 0.0380(11) 0.0204(9) 0.0384(11) 0.0013(8) 0.0110(8) 0.0035(8)
C35 0.0228(9) 0.0186(8) 0.0224(8) -0.0005(6) 0.0046(6) 0.0003(6)
C36 0.0209(8) 0.0199(8) 0.0247(8) -0.0047(7) 0.0026(6) -0.0008(7)
C37 0.0240(9) 0.0307(10) 0.0316(10) -0.0042(8) 0.0045(7) -0.0044(8)
C38 0.0209(8) 0.0187(8) 0.0191(7) -0.0006(6) 0.0027(6) 0.0015(6)
C39 0.0304(10) 0.0267(10) 0.0306(9) -0.0041(7) 0.0128(8) -0.0049(8)
C40 0.0303(10) 0.0203(9) 0.0240(9) -0.0030(7) -0.0008(7) -0.0037(7)
C41 0.0226(9) 0.0351(11) 0.0263(9) 0.0021(8) 0.0038(7) 0.0020(8)
C42 0.0306(10) 0.0342(11) 0.0341(10) -0.0048(8) 0.0079(8) -0.0079(8)
C43 0.0331(10) 0.0245(10) 0.0374(11) 0.0020(8) 0.0052(8) -0.0010(8)
C44 0.0268(9) 0.0273(10) 0.0247(8) 0.0004(7) 0.0087(7) -0.0013(7)
C45 0.0200(8) 0.0173(8) 0.0181(7) 0.0001(6) 0.0029(6) -0.0009(6)
C46 0.0322(10) 0.0232(9) 0.0306(10) 0.0029(7) 0.0040(8) 0.0049(8)
C47 0.0242(9) 0.0269(9) 0.0245(8) 0.0021(7) 0.0025(7) 0.0021(7)
C48 0.0317(11) 0.0338(12) 0.0532(14) 0.0027(10) 0.0071(9) 0.0087(9)
F1 0.0250(6) 0.0287(6) 0.0329(6) -0.0042(5) 0.0029(4) 0.0067(4)
F2 0.0250(6) 0.0477(8) 0.0394(7) -0.0083(6) 0.0051(5) -0.0112(5)
F3 0.0221(6) 0.0317(6) 0.0493(7) -0.0031(5) -0.0073(5) -0.0006(5)
F4 0.0340(7) 0.0310(6) 0.0432(7) 0.0040(5) 0.0014(5) 0.0138(5)
F5 0.0377(7) 0.0194(6) 0.0384(6) 0.0047(5) 0.0035(5) -0.0006(5)
F6 0.0369(7) 0.0337(7) 0.0317(6) -0.0096(5) 0.0056(5) -0.0035(5)
F7 0.0447(7) 0.0321(7) 0.0499(8) -0.0175(6) 0.0201(6) -0.0072(5)
F8 0.0433(7) 0.0369(7) 0.0280(6) 0.0101(5) -0.0024(5) 0.0075(5)
F9 0.0434(7) 0.0199(6) 0.0449(7) -0.0045(5) 0.0018(5) 0.0057(5)
F10 0.0334(6) 0.0294(6) 0.0318(6) -0.0027(5) 0.0089(5) 0.0109(5)
F11 0.0373(7) 0.0389(7) 0.0354(7) 0.0017(5) -0.0019(5) -0.0055(5)
F12 0.0407(7) 0.0375(7) 0.0217(5) 0.0004(5) -0.0047(5) 0.0086(5)
F13 0.0428(7) 0.0352(7) 0.0479(8) -0.0060(6) 0.0071(6) 0.0013(6)
F14 0.0437(7) 0.0374(7) 0.0307(6) -0.0032(5) -0.0138(5) 0.0004(6)
F15 0.0258(6) 0.0550(9) 0.0504(8) 0.0050(7) 0.0032(5) 0.0039(6)
F16 0.0274(6) 0.0309(6) 0.0423(7) -0.0013(5) 0.0124(5) -0.0045(5)
F17 0.0555(8) 0.0309(7) 0.0433(7) 0.0169(5) 0.0158(6) 0.0064(6)
F18 0.0473(8) 0.0380(7) 0.0557(9) -0.0071(6) 0.0204(6) -0.0202(6)
F19 0.0367(6) 0.0264(6) 0.0207(5) 0.0020(4) 0.0026(4) 0.0066(5)
F20 0.0229(6) 0.0468(8) 0.0477(7) -0.0050(6) 0.0082(5) -0.0090(5)
F21 0.0467(8) 0.0290(7) 0.0572(9) 0.0083(6) 0.0156(6) 0.0036(6)
F22 0.0359(7) 0.0483(8) 0.0371(7) -0.0194(6) 0.0016(5) -0.0052(6)
F23 0.0359(7) 0.0803(11) 0.0246(6) -0.0054(6) 0.0007(5) -0.0068(7)
F24 0.0232(6) 0.0520(8) 0.0470(8) 0.0053(6) 0.0012(5) 0.0097(5)

loop_
_atom_type_symbol
_atom_type_description
_atom_type_scat_dispersion_real
_atom_type_scat_dispersion_imag
_atom_type_scat_source
C C 0.0033 0.0016 'International Tables Vol C Tables 4.2.6.8 and 6.1.1.4'
H H 0.0000 0.0000 'International Tables Vol C Tables 4.2.6.8 and 6.1.1.4'
F F 0.0171 0.0103 'International Tables Vol C Tables 4.2.6.8 and 6.1.1.4'

loop_
_geom_angle_atom_site_label_1
_geom_angle_atom_site_label_2
_geom_angle_atom_site_label_3
_geom_angle
C14 C1 C7 121.72(16)
C14 C1 C22 120.60(16)
C7 C1 C22 117.48(16)
C35 C2 H2A 109.5
C35 C2 H2B 109.5
H2A C2 H2B 109.5
C35 C2 H2C 109.5
H2A C2 H2C 109.5
H2B C2 H2C 109.5
C7 C3 H3A 109.5
C7 C3 H3B 109.5
H3A C3 H3B 109.5
C7 C3 H3C 109.5
H3A C3 H3C 109.5
H3B C3 H3C 109.5
C16 C4 C38 119.43(16)
C16 C4 C19 114.27(16)
C38 C4 C19 126.24(16)
C45 C5 C16 116.06(15)
C45 C5 C40 127.62(16)
C16 C5 C40 116.24(16)
C9 C6 C12 120.78(18)
C9 C6 C42 117.44(19)
C12 C6 C42 121.70(17)
C11 C7 C1 116.97(16)
C11 C7 C3 120.89(16)
C1 C7 C3 121.56(16)
C47 C8 H8A 109.5
C47 C8 H8B 109.5
H8A C8 H8B 109.5
C47 C8 H8C 109.5
H8A C8 H8C 109.5
H8B C8 H8C 109.5
C26 C9 C6 117.17(18)
C26 C9 C43 120.34(17)
C6 C9 C43 121.81(18)
C35 C10 C11 121.61(15)
C35 C10 C15 130.22(16)
C11 C10 C15 108.11(15)
C7 C11 C10 120.50(16)
C7 C11 C45 131.97(16)
C10 C11 C45 107.54(14)
C41 C12 C6 121.15(18)
C41 C12 C17 117.48(19)
C6 C12 C17 121.23(19)
C44 C13 C39 114.58(18)
C44 C13 C20 113.99(17)
C39 C13 C20 131.42(18)
C1 C14 C35 120.82(16)
C1 C14 C46 122.22(16)
C35 C14 C46 116.82(16)
C36 C15 C18 118.79(16)
C36 C15 C10 133.80(16)
C18 C15 C10 106.71(14)
C4 C16 C5 125.59(17)
C4 C16 H16 117.2
C5 C16 H16 117.2
F15 C17 F23 107.07(18)
F15 C17 F2 104.18(16)
F23 C17 F2 107.31(18)
F15 C17 C12 112.43(18)
F23 C17 C12 113.74(17)
F2 C17 C12 111.51(18)
C38 C18 C15 124.84(16)
C38 C18 C45 125.29(16)
C15 C18 C45 109.85(15)
F19 C19 F10 107.65(15)
F19 C19 F5 105.82(15)
F10 C19 F5 105.00(14)
F19 C19 C4 112.70(14)
F10 C19 C4 113.52(15)
F5 C19 C4 111.56(15)
C25 C20 C13 120.00(17)
C25 C20 C37 113.48(17)
C13 C20 C37 126.36(18)
C41 C21 C26 120.23(19)
C41 C21 C27 131.95(19)
C26 C21 C27 107.81(16)
F24 C22 F14 106.32(17)
F24 C22 F8 107.87(16)
F14 C22 F8 104.12(16)
F24 C22 C1 114.27(16)
F14 C22 C1 111.89(16)
F8 C22 C1 111.71(17)
F1 C23 F3 105.41(15)
F1 C23 F12 107.56(15)
F3 C23 F12 105.44(15)
F1 C23 C28 113.28(15)
F3 C23 C28 110.79(15)
F12 C23 C28 113.73(16)
C36 C24 H24A 109.5
C36 C24 H24B 109.5
H24A C24 H24B 109.5
C36 C24 H24C 109.5
H24A C24 H24C 109.5
H24B C24 H24C 109.5
C20 C25 C47 123.98(18)
C20 C25 H25 118.0
C47 C25 H25 118.0
C9 C26 C21 121.53(18)
C9 C26 C33 131.08(18)
C21 C26 C33 107.34(16)
C30 C27 C44 118.30(18)
C30 C27 C21 134.89(19)
C44 C27 C21 106.43(16)
C32 C28 C38 119.67(16)
C32 C28 C23 113.59(16)
C38 C28 C23 126.66(16)
F16 C29 F7 108.00(17)
F16 C29 F21 105.03(16)
F7 C29 F21 105.24(16)
F16 C29 C39 113.47(16)
F7 C29 C39 114.09(16)
F21 C29 C39 110.32(17)
C27 C30 C34 116.12(18)
C27 C30 C48 127.7(2)
C34 C30 C48 116.17(19)
C41 C31 H31A 109.5
C41 C31 H31B 109.5
H31A C31 H31B 109.5
C41 C31 H31C 109.5
H31A C31 H31C 109.5
H31B C31 H31C 109.5
C28 C32 C36 125.05(16)
C28 C32 H32 117.5
C36 C32 H32 117.5
C47 C33 C44 119.25(18)
C47 C33 C26 133.05(18)
C44 C33 C26 106.92(16)
C39 C34 C30 124.68(19)
C39 C34 H34 117.7
C30 C34 H34 117.7
C10 C35 C14 116.94(16)
C10 C35 C2 120.51(16)
C14 C35 C2 121.96(16)
C15 C36 C32 115.53(16)
C15 C36 C24 126.65(16)
C32 C36 C24 117.75(15)
F6 C37 F20 107.09(16)
F6 C37 F11 105.05(16)
F20 C37 F11 105.80(16)
F6 C37 C20 114.24(17)
F20 C37 C20 113.85(16)
F11 C37 C20 110.10(16)
C18 C38 C4 114.21(15)
C18 C38 C28 113.63(15)
C4 C38 C28 132.15(16)
C34 C39 C13 119.41(18)
C34 C39 C29 114.02(18)
C13 C39 C29 126.38(19)
C5 C40 H40A 109.5
C5 C40 H40B 109.5
H40A C40 H40B 109.5
C5 C40 H40C 109.5
H40A C40 H40C 109.5
H40B C40 H40C 109.5
C12 C41 C21 117.71(18)
C12 C41 C31 121.40(18)
C21 C41 C31 120.33(19)
F18 C42 F13 106.22(18)
F18 C42 F22 107.69(17)
F13 C42 F22 104.77(17)
F18 C42 C6 113.48(17)
F13 C42 C6 112.06(17)
F22 C42 C6 112.06(18)
C9 C43 H43A 109.5
C9 C43 H43B 109.5
H43A C43 H43B 109.5
C9 C43 H43C 109.5
H43A C43 H43C 109.5
H43B C43 H43C 109.5
C33 C44 C13 124.62(18)
C33 C44 C27 110.56(17)
C13 C44 C27 124.78(18)
C5 C45 C18 118.32(15)
C5 C45 C11 134.65(16)
C18 C45 C11 106.63(14)
F4 C46 F17 107.35(16)
F4 C46 F9 104.01(16)
F17 C46 F9 105.81(17)
F4 C46 C14 113.89(17)
F17 C46 C14 113.32(16)
F9 C46 C14 111.73(15)
C33 C47 C25 115.65(18)
C33 C47 C8 127.06(18)
C25 C47 C8 117.24(17)
C30 C48 H48A 109.5
C30 C48 H48B 109.5
H48A C48 H48B 109.5
C30 C48 H48C 109.5
H48A C48 H48C 109.5
H48B C48 H48C 109.5

loop_
_geom_bond_atom_site_label_1
_geom_bond_atom_site_label_2
_geom_bond_distance
C1 C14 1.409(3)
C1 C7 1.410(3)
C1 C22 1.526(2)
C2 C35 1.513(2)
C2 H2A 0.9800
C2 H2B 0.9800
C2 H2C 0.9800
C3 C7 1.508(2)
C3 H3A 0.9800
C3 H3B 0.9800
C3 H3C 0.9800
C4 C16 1.375(2)
C4 C38 1.439(2)
C4 C19 1.511(2)
C5 C45 1.385(2)
C5 C16 1.419(2)
C5 C40 1.505(2)
C6 C9 1.408(3)
C6 C12 1.425(3)
C6 C42 1.528(3)
C7 C11 1.400(2)
C8 C47 1.505(3)
C8 H8A 0.9800
C8 H8B 0.9800
C8 H8C 0.9800
C9 C26 1.399(3)
C9 C43 1.508(3)
C10 C35 1.398(2)
C10 C11 1.417(2)
C10 C15 1.480(2)
C11 C45 1.488(2)
C12 C41 1.404(3)
C12 C17 1.531(3)
C13 C44 1.415(3)
C13 C39 1.424(3)
C13 C20 1.429(3)
C14 C35 1.412(2)
C14 C46 1.515(3)
C15 C36 1.382(2)
C15 C18 1.427(2)
C16 H16 0.9500
C17 F15 1.336(3)
C17 F23 1.340(2)
C17 F2 1.346(3)
C18 C38 1.410(2)
C18 C45 1.433(2)
C19 F19 1.336(2)
C19 F10 1.346(2)
C19 F5 1.347(2)
C20 C25 1.391(3)
C20 C37 1.502(3)
C21 C41 1.405(3)
C21 C26 1.420(3)
C21 C27 1.481(3)
C22 F24 1.334(2)
C22 F14 1.343(2)
C22 F8 1.346(2)
C23 F1 1.335(2)
C23 F3 1.347(2)
C23 F12 1.347(2)
C23 C28 1.513(2)
C24 C36 1.505(2)
C24 H24A 0.9800
C24 H24B 0.9800
C24 H24C 0.9800
C25 C47 1.418(3)
C25 H25 0.9500
C26 C33 1.482(3)
C27 C30 1.391(3)
C27 C44 1.422(3)
C28 C32 1.374(3)
C28 C38 1.447(2)
C29 F16 1.338(2)
C29 F7 1.342(2)
C29 F21 1.353(2)
C29 C39 1.500(3)
C30 C34 1.412(3)
C30 C48 1.510(3)
C31 C41 1.502(3)
C31 H31A 0.9800
C31 H31B 0.9800
C31 H31C 0.9800
C32 C36 1.418(2)
C32 H32 0.9500
C33 C47 1.391(3)
C33 C44 1.411(3)
C34 C39 1.391(3)
C34 H34 0.9500
C37 F6 1.336(2)
C37 F20 1.341(2)
C37 F11 1.352(2)
C40 H40A 0.9800
C40 H40B 0.9800
C40 H40C 0.9800
C42 F18 1.341(2)
C42 F13 1.342(3)
C42 F22 1.342(2)
C43 H43A 0.9800
C43 H43B 0.9800
C43 H43C 0.9800
C46 F4 1.340(2)
C46 F17 1.345(2)
C46 F9 1.352(2)
C48 H48A 0.9800
C48 H48B 0.9800
C48 H48C 0.9800
